data_4119855
loop_
_publ_author_name
'Gorkem Gunbas'
'William L. Sheppard'
'James C. Fettinger'
'Marilyn M. Olmstead'
'Mark Mascal'

_publ_section_title
;
 Extreme Oxatriquinanes: Structural Characterization of \a-Oxyoxonium
 Species with Extraordinarily Long Carbon-Oxygen Bonds
;
_journal_name_full 'Journal of the American Chemical Society'
_journal_page_first 8173
_journal_page_last 8176
_journal_paper_doi 10.1021/ja4032715
_journal_volume 135
_journal_year 2013
_chemical_formula_moiety 'C9 H15 O2, C F3 O3 S'
_chemical_formula_sum 'C10 H15 F3 O5 S'
_chemical_formula_weight 304.28
_chemical_name_systematic
; 
 ? 
;
_space_group_IT_number 14
_symmetry_cell_setting monoclinic
_symmetry_space_group_name_Hall '-P 2ybc'
_symmetry_space_group_name_H-M 'P 1 21/c 1'
_atom_sites_solution_hydrogens geom
_atom_sites_solution_primary direct
_atom_sites_solution_secondary difmap
_audit_creation_method SHELXL-97
_cell_angle_alpha 90.00
_cell_angle_beta 107.445(4)
_cell_angle_gamma 90.00
_cell_formula_units_Z 4
_cell_length_a 8.9055(12)
_cell_length_b 9.8677(11)
_cell_length_c 14.8112(17)
_cell_measurement_reflns_used 4499
_cell_measurement_temperature 90(2)
_cell_measurement_theta_max 67.8
_cell_measurement_theta_min 32.4
_cell_volume 1241.7(3)
_computing_cell_refinement 'SAINT (Bruker, 2012''
_computing_data_collection 'Apex2 (Bruker, 2012)'
_computing_data_reduction 'SAINT (Bruker, 2012''
_computing_publication_material 'SHELXL-97 (Sheldrick, 2008)'
_computing_structure_refinement 'SHELXL-97 (Sheldrick, 2008)'
_computing_structure_solution 'SHELXS-97 (Sheldrick, 2008)'
_diffrn_ambient_temperature 90(2)
_diffrn_detector_area_resol_mean 8.3
_diffrn_measured_fraction_theta_full 0.980
_diffrn_measured_fraction_theta_max 0.980
_diffrn_measurement_device_type 'Bruker SMART Apex DUO'
_diffrn_measurement_method '\f and \w'
_diffrn_radiation_monochromator graphite
_diffrn_radiation_source 'fine-focus sealed tube'
_diffrn_radiation_type CuK\a
_diffrn_radiation_wavelength 1.54178
_diffrn_reflns_av_R_equivalents 0.0286
_diffrn_reflns_av_sigmaI/netI 0.0419
_diffrn_reflns_limit_h_max 9
_diffrn_reflns_limit_h_min -10
_diffrn_reflns_limit_k_max 11
_diffrn_reflns_limit_k_min -11
_diffrn_reflns_limit_l_max 17
_diffrn_reflns_limit_l_min -17
_diffrn_reflns_number 4194
_diffrn_reflns_theta_full 68.14
_diffrn_reflns_theta_max 68.14
_diffrn_reflns_theta_min 3.13
_exptl_absorpt_coefficient_mu 2.865
_exptl_absorpt_correction_T_max 0.919
_exptl_absorpt_correction_T_min 0.657
_exptl_absorpt_correction_type multi-scan
_exptl_absorpt_process_details 'SADABS (Sheldrick, 2008)'
_exptl_crystal_colour colorless
_exptl_crystal_density_diffrn 1.628
_exptl_crystal_description needle
_exptl_crystal_F_000 632
_exptl_crystal_size_max 0.16
_exptl_crystal_size_mid 0.06
_exptl_crystal_size_min 0.03
_refine_diff_density_max 0.371
_refine_diff_density_min -0.560
_refine_diff_density_rms 0.085
_refine_ls_extinction_method none
_refine_ls_goodness_of_fit_ref 1.116
_refine_ls_hydrogen_treatment mixed
_refine_ls_matrix_type full
_refine_ls_number_parameters 177
_refine_ls_number_reflns 2275
_refine_ls_number_restraints 0
_refine_ls_restrained_S_all 1.116
_refine_ls_R_factor_all 0.0360
_refine_ls_R_factor_gt 0.0356
_refine_ls_shift/su_max 0.000
_refine_ls_shift/su_mean 0.000
_refine_ls_structure_factor_coef Fsqd
_refine_ls_weighting_details 'calc w=1/[\s^2^(Fo^2^)+(0.0626P)^2^+0.1073P] where P=(Fo^2^+2Fc^2^)/3'
_refine_ls_weighting_scheme calc
_refine_ls_wR_factor_gt 0.0906
_refine_ls_wR_factor_ref 0.0911
_reflns_number_gt 2230
_reflns_number_total 2275
_reflns_threshold_expression I>2\s(I)
_cod_data_source_file ja4032715_si_001.cif
_cod_data_source_block gg08
_cod_original_sg_symbol_H-M 'P 21/c'
_cod_database_code 4119855

loop_
_symmetry_equiv_pos_as_xyz
'x, y, z'
'-x, y+1/2, -z+1/2'
'-x, -y, -z'
'x, -y-1/2, z-1/2'

loop_
_atom_site_label
_atom_site_type_symbol
_atom_site_fract_x
_atom_site_fract_y
_atom_site_fract_z
_atom_site_U_iso_or_equiv
_atom_site_adp_type
_atom_site_occupancy
_atom_site_symmetry_multiplicity
_atom_site_calc_flag
_atom_site_refinement_flags
O1 O 0.37370(16) 0.28623(12) 0.28471(9) 0.0174(3) Uani 1 1 d .
O2 O 0.42973(17) 0.05664(13) 0.33487(9) 0.0209(3) Uani 1 1 d .
H2 H 0.480(4) 0.066(3) 0.394(2) 0.049(8) Uiso 1 1 d .
C1 C 0.3046(2) 0.13904(18) 0.30895(13) 0.0175(4) Uani 1 1 d .
C2 C 0.2324(3) 0.1875(2) 0.38313(13) 0.0220(4) Uani 1 1 d .
H2A H 0.3124 0.1895 0.4461 0.026 Uiso 1 1 calc R
H2B H 0.1457 0.1266 0.3862 0.026 Uiso 1 1 calc R
C3 C 0.1697(3) 0.33008(19) 0.35378(13) 0.0226(4) Uani 1 1 d .
H3A H 0.0721 0.3268 0.2997 0.027 Uiso 1 1 calc R
H3B H 0.1478 0.3782 0.4071 0.027 Uiso 1 1 calc R
C4 C 0.3018(3) 0.39912(19) 0.32571(13) 0.0206(4) Uani 1 1 d .
H4 H 0.3808 0.4391 0.3823 0.025 Uiso 1 1 calc R
C5 C 0.2531(2) 0.5021(2) 0.24557(12) 0.0248(5) Uani 1 1 d .
H5A H 0.3411 0.5639 0.2466 0.030 Uiso 1 1 calc R
H5B H 0.1619 0.5563 0.2497 0.030 Uiso 1 1 calc R
C6 C 0.2094(3) 0.4136(2) 0.15622(13) 0.0233(4) Uani 1 1 d .
H6A H 0.1022 0.3755 0.1437 0.028 Uiso 1 1 calc R
H6B H 0.2144 0.4663 0.1003 0.028 Uiso 1 1 calc R
C7 C 0.3332(3) 0.30157(19) 0.17948(12) 0.0200(4) Uani 1 1 d .
H7 H 0.4280 0.3293 0.1611 0.024 Uiso 1 1 calc R
C8 C 0.2794(3) 0.1606(2) 0.14232(13) 0.0224(4) Uani 1 1 d .
H8A H 0.3704 0.1035 0.1414 0.027 Uiso 1 1 calc R
H8B H 0.2053 0.1652 0.0775 0.027 Uiso 1 1 calc R
C9 C 0.1980(2) 0.10394(18) 0.21151(12) 0.0193(4) Uani 1 1 d .
H9A H 0.0931 0.1458 0.2006 0.023 Uiso 1 1 calc R
H9B H 0.1849 0.0045 0.2041 0.023 Uiso 1 1 calc R
S1 S 0.70722(6) 0.21887(5) 0.55189(3) 0.01972(16) Uani 1 1 d .
F1 F 0.71382(17) 0.31060(15) 0.38711(9) 0.0388(4) Uani 1 1 d .
F2 F 0.88177(18) 0.40599(13) 0.50633(11) 0.0381(3) Uani 1 1 d .
F3 F 0.92421(16) 0.20421(13) 0.46551(9) 0.0320(3) Uani 1 1 d .
O3 O 0.58962(19) 0.31967(16) 0.55018(11) 0.0342(4) Uani 1 1 d .
O4 O 0.64436(18) 0.09313(14) 0.50433(10) 0.0226(3) Uani 1 1 d .
O5 O 0.8296(2) 0.20172(17) 0.64007(10) 0.0308(4) Uani 1 1 d .
C10 C 0.8106(3) 0.2886(2) 0.47345(14) 0.0232(4) Uani 1 1 d .

loop_
_atom_site_aniso_label
_atom_site_aniso_U_11
_atom_site_aniso_U_22
_atom_site_aniso_U_33
_atom_site_aniso_U_23
_atom_site_aniso_U_13
_atom_site_aniso_U_12
O1 0.0185(7) 0.0161(6) 0.0178(6) -0.0020(5) 0.0059(5) 0.0000(5)
O2 0.0220(7) 0.0192(6) 0.0206(6) 0.0010(5) 0.0052(6) 0.0056(6)
C1 0.0183(10) 0.0141(7) 0.0206(8) 0.0014(7) 0.0065(8) -0.0018(7)
C2 0.0267(11) 0.0228(9) 0.0186(8) 0.0030(7) 0.0100(8) 0.0056(8)
C3 0.0262(11) 0.0230(9) 0.0210(9) 0.0003(7) 0.0107(8) 0.0049(8)
C4 0.0249(11) 0.0164(8) 0.0204(8) -0.0045(7) 0.0065(7) 0.0018(8)
C5 0.0297(13) 0.0181(9) 0.0269(9) 0.0011(7) 0.0087(9) -0.0001(7)
C6 0.0286(11) 0.0207(8) 0.0205(9) 0.0055(7) 0.0070(8) 0.0014(8)
C7 0.0234(10) 0.0219(9) 0.0153(9) 0.0010(7) 0.0067(7) -0.0027(8)
C8 0.0261(11) 0.0232(9) 0.0189(8) -0.0034(7) 0.0081(8) -0.0019(8)
C9 0.0204(10) 0.0177(8) 0.0192(8) -0.0015(7) 0.0050(8) -0.0033(8)
S1 0.0181(3) 0.0220(2) 0.0186(2) -0.00266(16) 0.0048(2) -0.00130(17)
F1 0.0326(8) 0.0485(8) 0.0300(7) 0.0169(6) 0.0016(6) -0.0087(6)
F2 0.0367(8) 0.0226(6) 0.0537(8) -0.0024(5) 0.0115(7) -0.0126(6)
F3 0.0281(7) 0.0366(6) 0.0362(7) -0.0011(5) 0.0171(6) 0.0003(5)
O3 0.0256(9) 0.0352(9) 0.0413(8) -0.0087(7) 0.0095(8) 0.0067(7)
O4 0.0247(8) 0.0205(6) 0.0222(6) 0.0011(5) 0.0061(6) -0.0055(6)
O5 0.0243(8) 0.0451(8) 0.0208(7) -0.0014(6) 0.0033(7) -0.0028(7)
C10 0.0227(10) 0.0194(9) 0.0256(9) 0.0014(7) 0.0045(8) -0.0051(8)

loop_
_atom_type_symbol
_atom_type_description
_atom_type_scat_dispersion_real
_atom_type_scat_dispersion_imag
_atom_type_scat_source
C C 0.0181 0.0091 'International Tables Vol C Tables 4.2.6.8 and 6.1.1.4'
H H 0.0000 0.0000 'International Tables Vol C Tables 4.2.6.8 and 6.1.1.4'
F F 0.0727 0.0534 'International Tables Vol C Tables 4.2.6.8 and 6.1.1.4'
O O 0.0492 0.0322 'International Tables Vol C Tables 4.2.6.8 and 6.1.1.4'
S S 0.3331 0.5567 'International Tables Vol C Tables 4.2.6.8 and 6.1.1.4'

loop_
_geom_angle_atom_site_label_1
_geom_angle_atom_site_label_2
_geom_angle_atom_site_label_3
_geom_angle
C7 O1 C4 110.31(13)
C7 O1 C1 108.94(12)
C4 O1 C1 109.38(13)
C1 O2 H2 111(2)
O2 C1 C2 118.93(15)
O2 C1 C9 111.42(16)
C2 C1 C9 119.06(18)
O2 C1 O1 105.26(14)
C2 C1 O1 98.43(13)
C9 C1 O1 99.31(13)
C1 C2 C3 106.50(16)
C1 C2 H2A 110.4
C3 C2 H2A 110.4
C1 C2 H2B 110.4
C3 C2 H2B 110.4
H2A C2 H2B 108.6
C4 C3 C2 104.11(17)
C4 C3 H3A 110.9
C2 C3 H3A 110.9
C4 C3 H3B 110.9
C2 C3 H3B 110.9
H3A C3 H3B 109.0
O1 C4 C3 103.69(14)
O1 C4 C5 103.66(14)
C3 C4 C5 116.65(18)
O1 C4 H4 110.8
C3 C4 H4 110.8
C5 C4 H4 110.8
C4 C5 C6 103.41(17)
C4 C5 H5A 111.1
C6 C5 H5A 111.1
C4 C5 H5B 111.1
C6 C5 H5B 111.1
H5A C5 H5B 109.0
C7 C6 C5 103.76(16)
C7 C6 H6A 111.0
C5 C6 H6A 111.0
C7 C6 H6B 111.0
C5 C6 H6B 111.0
H6A C6 H6B 109.0
O1 C7 C8 103.63(14)
O1 C7 C6 103.89(15)
C8 C7 C6 116.94(17)
O1 C7 H7 110.6
C8 C7 H7 110.6
C6 C7 H7 110.6
C7 C8 C9 104.69(15)
C7 C8 H8A 110.8
C9 C8 H8A 110.8
C7 C8 H8B 110.8
C9 C8 H8B 110.8
H8A C8 H8B 108.9
C1 C9 C8 105.56(16)
C1 C9 H9A 110.6
C8 C9 H9A 110.6
C1 C9 H9B 110.6
C8 C9 H9B 110.6
H9A C9 H9B 108.8
O5 S1 O3 116.53(10)
O5 S1 O4 114.62(9)
O3 S1 O4 114.14(9)
O5 S1 C10 103.50(10)
O3 S1 C10 103.43(10)
O4 S1 C10 102.02(9)
F1 C10 F2 107.95(17)
F1 C10 F3 107.79(18)
F2 C10 F3 106.32(18)
F1 C10 S1 111.73(16)
F2 C10 S1 111.69(15)
F3 C10 S1 111.12(14)

loop_
_geom_bond_atom_site_label_1
_geom_bond_atom_site_label_2
_geom_bond_distance
O1 C7 1.498(2)
O1 C4 1.501(2)
O1 C1 1.658(2)
O2 C1 1.339(2)
O2 H2 0.86(3)
C1 C2 1.508(3)
C1 C9 1.511(2)
C2 C3 1.527(3)
C2 H2A 0.9900
C2 H2B 0.9900
C3 C4 1.521(3)
C3 H3A 0.9900
C3 H3B 0.9900
C4 C5 1.523(3)
C4 H4 1.0000
C5 C6 1.535(3)
C5 H5A 0.9900
C5 H5B 0.9900
C6 C7 1.526(3)
C6 H6A 0.9900
C6 H6B 0.9900
C7 C8 1.520(3)
C7 H7 1.0000
C8 C9 1.528(3)
C8 H8A 0.9900
C8 H8B 0.9900
C9 H9A 0.9900
C9 H9B 0.9900
S1 O5 1.4385(15)
S1 O3 1.4391(15)
S1 O4 1.4535(14)
S1 C10 1.820(2)
F1 C10 1.328(2)
F2 C10 1.340(2)
F3 C10 1.343(3)

loop_
_geom_hbond_atom_site_label_D
_geom_hbond_atom_site_label_H
_geom_hbond_atom_site_label_A
_geom_hbond_distance_DH
_geom_hbond_distance_HA
_geom_hbond_distance_DA
_geom_hbond_angle_DHA
O2 H2 O4 0.86(3) 1.86(3) 2.6844(19) 161(3)

loop_
_geom_torsion_atom_site_label_1
_geom_torsion_atom_site_label_2
_geom_torsion_atom_site_label_3
_geom_torsion_atom_site_label_4
_geom_torsion
C7 O1 C1 O2 102.28(16)
C4 O1 C1 O2 -137.08(14)
C7 O1 C1 C2 -134.53(15)
C4 O1 C1 C2 -13.89(17)
C7 O1 C1 C9 -13.08(19)
C4 O1 C1 C9 107.57(16)
O2 C1 C2 C3 147.13(17)
C9 C1 C2 C3 -71.2(2)
O1 C1 C2 C3 34.43(18)
C1 C2 C3 C4 -44.79(19)
C7 O1 C4 C3 108.08(15)
C1 O1 C4 C3 -11.72(17)
C7 O1 C4 C5 -14.2(2)
C1 O1 C4 C5 -134.02(15)
C2 C3 C4 O1 33.06(18)
C2 C3 C4 C5 146.28(16)
O1 C4 C5 C6 32.52(19)
C3 C4 C5 C6 -80.7(2)
C4 C5 C6 C7 -39.2(2)
C4 O1 C7 C8 -132.67(17)
C1 O1 C7 C8 -12.61(19)
C4 O1 C7 C6 -9.98(19)
C1 O1 C7 C6 110.09(15)
C5 C6 C7 O1 30.05(19)
C5 C6 C7 C8 143.50(17)
O1 C7 C8 C9 33.9(2)
C6 C7 C8 C9 -79.68(19)
O2 C1 C9 C8 -76.81(18)
C2 C1 C9 C8 138.86(18)
O1 C1 C9 C8 33.72(18)
C7 C8 C9 C1 -44.6(2)
O5 S1 C10 F1 179.70(14)
O3 S1 C10 F1 -58.32(17)
O4 S1 C10 F1 60.42(17)
O5 S1 C10 F2 -59.27(18)
O3 S1 C10 F2 62.71(17)
O4 S1 C10 F2 -178.55(14)
O5 S1 C10 F3 59.27(16)
O3 S1 C10 F3 -178.75(12)
O4 S1 C10 F3 -60.02(15)
